data_1562825
loop_
_publ_author_name
'Xia, Zheng-Qiang'
'Wei, Qing'
'Chen, San-Ping'
'Feng, Xin-Ming'
'Xie, Gang'
'Qiao, Cheng-Fang'
'Zhang, Guo-Chun'
'Gao, Sheng-Li'

_publ_section_title
;
 Copper(II)--lanthanide(III) coordination polymers constructed from
 pyridine-2,5-dicarboxylic acid: Preparation, crystal structure and
 photoluminescence
;
_journal_name_full 'Journal of Solid State Chemistry'
_journal_page_first 489
_journal_page_last 498
_journal_paper_doi 10.1016/j.jssc.2012.08.028
_journal_volume 197
_journal_year 2013
_chemical_formula_moiety 'C28 H24 Cu N4 Nd2 O22, 2(H2 O)'
_chemical_formula_sum 'C28 H28 Cu N4 Nd2 O24'
_chemical_formula_weight 1156.56
_space_group_IT_number 14
_space_group_name_Hall '-P 2ybc'
_space_group_name_H-M_alt 'P 1 21/c 1'
_symmetry_cell_setting monoclinic
_symmetry_space_group_name_Hall '-P 2ybc'
_symmetry_space_group_name_H-M 'P 1 21/c 1'
_atom_sites_solution_hydrogens geom
_atom_sites_solution_primary direct
_atom_sites_solution_secondary difmap
_audit_creation_method SHELXL-97
_cell_angle_alpha 90.00
_cell_angle_beta 97.1830(10)
_cell_angle_gamma 90.00
_cell_formula_units_Z 2
_cell_length_a 7.8379(6)
_cell_length_b 25.635(2)
_cell_length_c 9.3470(7)
_cell_measurement_reflns_used 7240
_cell_measurement_temperature 273(2)
_cell_measurement_theta_max 28.49
_cell_measurement_theta_min 2.34
_cell_volume 1863.3(2)
_computing_cell_refinement 'Bruker SAINT'
_computing_data_collection 'Bruker APEX2'
_computing_data_reduction 'Bruker SAINT'
_computing_molecular_graphics 'Bruker SHELXTL'
_computing_publication_material 'Bruker SHELXTL'
_computing_structure_refinement 'SHELXL-97 (Sheldrick, 2008)'
_computing_structure_solution 'SHELXS-97 (Sheldrick, 2008)'
_diffrn_ambient_temperature 273(2)
_diffrn_measured_fraction_theta_full 0.966
_diffrn_measured_fraction_theta_max 0.966
_diffrn_measurement_device_type 'CCD area detector'
_diffrn_measurement_method 'phi and omega scans'
_diffrn_radiation_monochromator graphite
_diffrn_radiation_source 'fine-focus sealed tube'
_diffrn_radiation_type MoK\a
_diffrn_radiation_wavelength 0.71073
_diffrn_reflns_av_R_equivalents 0.0212
_diffrn_reflns_av_sigmaI/netI 0.0233
_diffrn_reflns_limit_h_max 9
_diffrn_reflns_limit_h_min -9
_diffrn_reflns_limit_k_max 30
_diffrn_reflns_limit_k_min -30
_diffrn_reflns_limit_l_max 10
_diffrn_reflns_limit_l_min -7
_diffrn_reflns_number 8608
_diffrn_reflns_theta_full 25.00
_diffrn_reflns_theta_max 25.00
_diffrn_reflns_theta_min 1.59
_diffrn_standards_number 0
_exptl_absorpt_coefficient_mu 3.411
_exptl_absorpt_correction_T_max 0.489
_exptl_absorpt_correction_T_min 0.475
_exptl_absorpt_correction_type empirical
_exptl_absorpt_process_details sadabs
_exptl_crystal_colour blue
_exptl_crystal_density_diffrn 2.061
_exptl_crystal_density_meas 2.061
_exptl_crystal_density_method 'not measured'
_exptl_crystal_description block
_exptl_crystal_F_000 1130
_exptl_crystal_size_max 0.23
_exptl_crystal_size_mid 0.22
_exptl_crystal_size_min 0.21
_refine_diff_density_max 1.404
_refine_diff_density_min -1.184
_refine_diff_density_rms 0.143
_refine_ls_extinction_method none
_refine_ls_goodness_of_fit_ref 1.074
_refine_ls_hydrogen_treatment constr
_refine_ls_matrix_type full
_refine_ls_number_parameters 276
_refine_ls_number_reflns 3173
_refine_ls_number_restraints 48
_refine_ls_restrained_S_all 1.117
_refine_ls_R_factor_all 0.0346
_refine_ls_R_factor_gt 0.0327
_refine_ls_shift/su_max 0.001
_refine_ls_shift/su_mean 0.000
_refine_ls_structure_factor_coef Fsqd
_refine_ls_weighting_details 'calc w=1/[\s^2^(Fo^2^)+(0.0433P)^2^+10.1645P] where P=(Fo^2^+2Fc^2^)/3'
_refine_ls_weighting_scheme calc
_refine_ls_wR_factor_gt 0.0860
_refine_ls_wR_factor_ref 0.0871
_reflns_number_gt 2969
_reflns_number_total 3173
_reflns_threshold_expression >2sigma(I)
_cod_data_source_file JSSC-2013-197-489.cif
_cod_data_source_block xb3002
_cod_depositor_comments
;
The following automatic conversions were performed:

data item '_symmetry_cell_setting' value 'Monoclinic' was changed to
'monoclinic' in accordance with the built-in table derived from the
CIF Core dictionary named 'cif_core.dic' version 2.4.5 last updated
on 2014-11-21.

Automatic conversion script
Id: cif_fix_values 8369 2020-08-20 11:38:08Z andrius 
;
_cod_original_cell_volume 1863.3(3)
_cod_original_sg_symbol_H-M 'P2(1)/c  '
_cod_database_code 1562825

loop_
_symmetry_equiv_pos_as_xyz
'x, y, z'
'-x, y+1/2, -z+1/2'
'-x, -y, -z'
'x, -y-1/2, z-1/2'

loop_
_atom_site_label
_atom_site_type_symbol
_atom_site_fract_x
_atom_site_fract_y
_atom_site_fract_z
_atom_site_U_iso_or_equiv
_atom_site_adp_type
_atom_site_occupancy
_atom_site_symmetry_multiplicity
_atom_site_calc_flag
_atom_site_refinement_flags
_atom_site_disorder_assembly
_atom_site_disorder_group
Cu1 Cu 0.5000 0.0000 0.0000 0.0304(3) Uani 1 2 d S . .
Nd1 Nd 0.01343(3) 0.150048(9) 0.08752(3) 0.01608(12) Uani 1 1 d . . .
C1 C 0.3801(6) 0.14317(19) 0.0045(6) 0.0193(11) Uani 1 1 d . . .
H1 H 0.3832 0.1183 0.0771 0.023 Uiso 1 1 calc R . .
C2 C 0.5085(7) 0.1583(2) -0.0533(6) 0.0213(11) Uani 1 1 d U . .
C3 C 0.5035(6) 0.1983(2) -0.1733(8) 0.0364(15) Uani 1 1 d . . .
H3 H 0.6074 0.2064 -0.2063 0.044 Uiso 1 1 calc R . .
C4 C 0.3726(7) 0.2212(2) -0.2319(8) 0.0359(15) Uani 1 1 d . . .
H4 H 0.3655 0.2453 -0.3067 0.043 Uiso 1 1 calc R . .
C5 C 0.2504(6) 0.20414(19) -0.1659(6) 0.0197(11) Uani 1 1 d . . .
C6 C 0.1025(6) 0.22719(19) -0.2241(6) 0.0204(11) Uani 1 1 d . . .
C7 C 0.6459(7) 0.1313(2) 0.0168(6) 0.0218(11) Uani 1 1 d U . .
C8 C 0.2811(6) -0.0072(2) 0.1964(7) 0.0257(12) Uani 1 1 d . . .
C9 C 0.4051(6) -0.0365(2) 0.2995(6) 0.0238(12) Uani 1 1 d . . .
C10 C 0.3959(7) -0.0636(2) 0.4469(7) 0.0316(13) Uani 1 1 d . . .
H10 H 0.2893 -0.0628 0.4809 0.038 Uiso 1 1 calc R . .
C11 C 0.5187(7) -0.0876(2) 0.5294(7) 0.0309(13) Uani 1 1 d . . .
H11 H 0.5133 -0.1034 0.6183 0.037 Uiso 1 1 calc R . .
C12 C 0.6479(6) -0.0840(2) 0.4589(6) 0.0242(12) Uani 1 1 d . . .
C13 C 0.6479(6) -0.0564(2) 0.3068(6) 0.0254(12) Uani 1 1 d . . .
H13 H 0.7526 -0.0576 0.2698 0.031 Uiso 1 1 calc R . .
C14 C 0.7856(6) -0.1095(2) 0.5419(6) 0.0240(12) Uani 1 1 d . . .
N1 N 0.5298(5) -0.03318(17) 0.2280(5) 0.0231(10) Uani 1 1 d . . .
N2 N 0.2526(5) 0.16583(16) -0.0484(4) 0.0163(8) Uani 1 1 d U . .
O1 O 0.7579(5) 0.22813(19) 0.5666(6) 0.0473(12) Uani 1 1 d . . .
H1A H 0.8180 0.2257 0.6664 0.06(2) Uiso 1 1 d R . .
H1B H 0.8008 0.2647 0.5805 0.11(4) Uiso 1 1 d R . .
O2 O -0.0987(5) 0.16439(19) 0.3540(5) 0.0400(11) Uani 1 1 d . . .
H2B H -0.0379 0.1509 0.4417 0.06(3) Uiso 1 1 d R . .
H2A H -0.1362 0.1874 0.4145 0.05(2) Uiso 1 1 d R . .
O3 O -0.0656(5) 0.06358(16) 0.1769(7) 0.0402(12) Uani 1 1 d . . .
H3A H -0.0212 0.0382 0.2155 0.08(3) Uiso 1 1 d R . .
H3B H -0.0624 0.0605 0.0991 0.07(4) Uiso 1 1 d R . .
O4 O 0.0222(5) 0.08964(15) -0.1532(5) 0.0317(10) Uani 1 1 d . . .
H4A H 0.0550 0.1004 -0.2396 0.05(2) Uiso 1 1 d R . .
H4B H -0.0357 0.0612 -0.1721 0.05(2) Uiso 1 1 d R . .
O5 O -0.0035(4) 0.20588(14) -0.1707(4) 0.0237(8) Uani 1 1 d U . .
O6 O 0.0972(4) 0.26497(15) -0.3250(5) 0.0348(10) Uani 1 1 d . . .
O7 O 0.1617(5) -0.00826(15) 0.2516(4) 0.0300(9) Uani 1 1 d U . .
O8 O 0.3107(4) 0.01622(16) 0.0638(5) 0.0336(10) Uani 1 1 d . . .
O9 O 0.7915(5) -0.12207(14) 0.6961(4) 0.0254(8) Uani 1 1 d U . .
O10 O 0.8831(5) -0.1162(2) 0.4491(5) 0.0428(12) Uani 1 1 d . . .
O11 O 0.6404(5) 0.08854(16) 0.0895(5) 0.0329(9) Uani 1 1 d U . .
O12 O 0.7621(5) 0.15617(16) -0.0050(5) 0.0330(10) Uani 1 1 d U . .

loop_
_atom_site_aniso_label
_atom_site_aniso_U_11
_atom_site_aniso_U_22
_atom_site_aniso_U_33
_atom_site_aniso_U_23
_atom_site_aniso_U_13
_atom_site_aniso_U_12
Cu1 0.0118(4) 0.0401(6) 0.0396(6) 0.0141(5) 0.0039(4) 0.0122(4)
Nd1 0.00366(15) 0.01705(17) 0.0274(2) 0.00055(10) 0.00133(11) 0.00018(8)
C1 0.003(2) 0.021(2) 0.034(3) 0.005(2) 0.0025(19) 0.0021(18)
C2 0.0185(14) 0.0223(13) 0.0229(14) -0.0001(10) 0.0021(10) 0.0002(10)
C3 0.007(2) 0.039(3) 0.064(4) 0.019(3) 0.008(3) -0.003(2)
C4 0.010(2) 0.035(3) 0.062(4) 0.026(3) 0.003(3) -0.001(2)
C5 0.003(2) 0.021(2) 0.036(3) 0.002(2) 0.0031(19) -0.0013(18)
C6 0.008(2) 0.018(2) 0.035(3) 0.003(2) 0.002(2) -0.0015(18)
C7 0.0190(13) 0.0230(14) 0.0237(14) -0.0002(10) 0.0031(10) -0.0006(10)
C8 0.010(2) 0.022(3) 0.046(4) -0.003(2) 0.005(2) 0.002(2)
C9 0.006(2) 0.022(3) 0.043(3) -0.002(2) 0.001(2) 0.0033(19)
C10 0.009(2) 0.039(3) 0.047(4) 0.007(3) 0.003(2) 0.001(2)
C11 0.013(2) 0.036(3) 0.043(4) 0.012(3) 0.001(2) 0.002(2)
C12 0.012(2) 0.025(3) 0.035(3) 0.001(2) 0.000(2) 0.002(2)
C13 0.011(2) 0.026(3) 0.039(3) 0.000(2) 0.000(2) 0.003(2)
C14 0.011(2) 0.027(3) 0.033(3) 0.003(2) -0.002(2) 0.002(2)
N1 0.010(2) 0.024(2) 0.034(3) 0.0045(19) -0.0012(18) 0.0037(17)
N2 0.0134(11) 0.0168(11) 0.0189(12) 0.0005(9) 0.0023(9) -0.0003(9)
O1 0.0122(19) 0.052(3) 0.077(4) 0.001(3) 0.001(2) 0.0036(18)
O2 0.019(2) 0.056(3) 0.046(3) 0.000(2) 0.0082(19) 0.017(2)
O3 0.014(2) 0.027(2) 0.078(4) 0.014(2) 0.004(2) -0.0013(16)
O4 0.0180(19) 0.030(2) 0.050(3) -0.0076(19) 0.0144(18) -0.0086(16)
O5 0.0186(11) 0.0247(11) 0.0276(12) 0.0027(9) 0.0022(9) 0.0008(9)
O6 0.0093(17) 0.027(2) 0.068(3) 0.021(2) 0.0051(18) 0.0041(15)
O7 0.0253(12) 0.0296(12) 0.0350(12) 0.0012(9) 0.0032(9) 0.0005(9)
O8 0.0099(18) 0.034(2) 0.056(3) 0.012(2) 0.0008(17) 0.0092(16)
O9 0.0200(11) 0.0282(11) 0.0278(12) 0.0026(9) 0.0026(9) 0.0012(9)
O10 0.0140(19) 0.071(3) 0.046(3) 0.018(2) 0.0102(18) 0.019(2)
O11 0.0274(12) 0.0327(12) 0.0384(13) 0.0016(9) 0.0028(9) 0.0007(9)
O12 0.0273(12) 0.0347(12) 0.0369(13) 0.0027(9) 0.0038(9) -0.0006(9)

loop_
_atom_type_symbol
_atom_type_description
_atom_type_scat_dispersion_real
_atom_type_scat_dispersion_imag
_atom_type_scat_source
C C 0.0033 0.0016 'International Tables Vol C Tables 4.2.6.8 and 6.1.1.4'
H H 0.0000 0.0000 'International Tables Vol C Tables 4.2.6.8 and 6.1.1.4'
N N 0.0061 0.0033 'International Tables Vol C Tables 4.2.6.8 and 6.1.1.4'
O O 0.0106 0.0060 'International Tables Vol C Tables 4.2.6.8 and 6.1.1.4'
Cu Cu 0.3201 1.2651 'International Tables Vol C Tables 4.2.6.8 and 6.1.1.4'
Nd Nd -0.1943 3.0179 'International Tables Vol C Tables 4.2.6.8 and 6.1.1.4'

loop_
_geom_angle_atom_site_label_1
_geom_angle_atom_site_label_2
_geom_angle_atom_site_label_3
_geom_angle
_geom_angle_site_symmetry_1
_geom_angle_site_symmetry_3
O8 Cu1 O8 180.0(4) 3_655 .
O8 Cu1 N1 104.03(17) 3_655 .
O8 Cu1 N1 75.97(17) . .
O8 Cu1 N1 75.97(17) 3_655 3_655
O8 Cu1 N1 104.03(17) . 3_655
N1 Cu1 N1 180.0(2) . 3_655
O8 Cu1 O11 88.50(17) 3_655 .
O8 Cu1 O11 91.50(17) . .
N1 Cu1 O11 92.00(14) . .
N1 Cu1 O11 88.00(14) 3_655 .
O12 Nd1 O6 106.39(15) 1_455 4_566
O12 Nd1 N2 121.96(16) 1_455 .
O6 Nd1 N2 80.21(14) 4_566 .
O12 Nd1 O3 86.75(15) 1_455 .
O6 Nd1 O3 140.40(19) 4_566 .
N2 Nd1 O3 124.65(15) . .
O12 Nd1 O9 145.54(15) 1_455 3_656
O6 Nd1 O9 82.51(14) 4_566 3_656
N2 Nd1 O9 92.13(13) . 3_656
O3 Nd1 O9 67.73(15) . 3_656
O12 Nd1 O4 79.56(15) 1_455 .
O6 Nd1 O4 139.67(14) 4_566 .
N2 Nd1 O4 64.14(12) . .
O3 Nd1 O4 78.70(17) . .
O9 Nd1 O4 115.43(12) 3_656 .
O12 Nd1 O2 88.46(15) 1_455 .
O6 Nd1 O2 71.06(15) 4_566 .
N2 Nd1 O2 143.33(13) . .
O3 Nd1 O2 72.18(18) . .
O9 Nd1 O2 62.48(12) 3_656 .
O4 Nd1 O2 149.07(13) . .
O12 Nd1 O5 70.01(14) 1_455 .
O6 Nd1 O5 79.05(14) 4_566 .
N2 Nd1 O5 54.46(12) . .
O3 Nd1 O5 139.77(17) . .
O9 Nd1 O5 143.99(11) 3_656 .
O4 Nd1 O5 65.39(12) . .
O2 Nd1 O5 136.31(12) . .
O12 Nd1 C7 18.05(16) 1_455 1_455
O6 Nd1 C7 116.73(13) 4_566 1_455
N2 Nd1 C7 135.68(14) . 1_455
O3 Nd1 C7 69.30(14) . 1_455
O9 Nd1 C7 128.86(14) 3_656 1_455
O4 Nd1 C7 81.14(13) . 1_455
O2 Nd1 C7 79.04(14) . 1_455
O5 Nd1 C7 87.14(13) . 1_455
O12 Nd1 H3B 82.0 1_455 .
O6 Nd1 H3B 157.6 4_566 .
N2 Nd1 H3B 113.5 . .
O3 Nd1 H3B 17.3 . .
O9 Nd1 H3B 79.4 3_656 .
O4 Nd1 H3B 61.6 . .
O2 Nd1 H3B 88.7 . .
O5 Nd1 H3B 123.3 . .
C7 Nd1 H3B 66.7 1_455 .
N2 C1 C2 109.9(5) . .
N2 C1 H1 125.0 . .
C2 C1 H1 125.0 . .
C1 C2 C7 105.1(5) . .
C1 C2 C3 125.2(5) . .
C7 C2 C3 129.7(5) . .
C4 C3 C2 126.0(5) . .
C4 C3 H3 117.0 . .
C2 C3 H3 117.0 . .
C3 C4 C5 104.6(6) . .
C3 C4 H4 127.7 . .
C5 C4 H4 127.7 . .
C4 C5 C6 108.2(5) . .
C4 C5 N2 130.4(5) . .
C6 C5 N2 121.4(4) . .
O5 C6 O6 132.8(5) . .
O5 C6 C5 104.2(5) . .
O6 C6 C5 123.0(4) . .
O12 C7 O11 130.0(5) . .
O12 C7 C2 103.0(5) . .
O11 C7 C2 127.0(5) . .
O12 C7 Nd1 33.6(3) . 1_655
O11 C7 Nd1 96.8(3) . 1_655
C2 C7 Nd1 135.8(4) . 1_655
O7 C8 O8 130.2(5) . .
O7 C8 C9 101.9(5) . .
O8 C8 C9 127.9(4) . .
N1 C9 C8 96.3(5) . .
N1 C9 C10 129.0(5) . .
C8 C9 C10 134.6(5) . .
C11 C10 C9 128.3(5) . .
C11 C10 H10 115.8 . .
C9 C10 H10 115.8 . .
C12 C11 C10 103.6(6) . .
C12 C11 H11 128.2 . .
C10 C11 H11 128.2 . .
C11 C12 C14 106.6(5) . .
C11 C12 C13 125.6(5) . .
C14 C12 C13 127.9(5) . .
N1 C13 C12 130.7(5) . .
N1 C13 H13 114.6 . .
C12 C13 H13 114.6 . .
O10 C14 C12 100.2(5) . .
O10 C14 O9 135.1(5) . .
C12 C14 O9 124.7(5) . .
C9 N1 C13 102.8(5) . .
C9 N1 Cu1 121.9(4) . .
C13 N1 Cu1 134.9(4) . .
C1 N2 C5 124.0(4) . .
C1 N2 Nd1 111.1(4) . .
C5 N2 Nd1 124.4(3) . .
H1A O1 H1B 79.9 . .
Nd1 O2 H2B 122.8 . .
Nd1 O2 H2A 145.6 . .
H2B O2 H2A 82.2 . .
Nd1 O3 H3A 140.0 . .
Nd1 O3 H3B 73.8 . .
H3A O3 H3B 106.9 . .
Nd1 O4 H4A 126.2 . .
Nd1 O4 H4B 125.3 . .
H4A O4 H4B 105.7 . .
C6 O5 Nd1 130.9(3) . .
C6 O6 Nd1 151.3(4) . 4_565
C8 O8 Cu1 116.2(3) . .
C14 O9 Nd1 143.3(3) . 3_656
C7 O11 Cu1 127.4(3) . .
C7 O12 Nd1 128.4(4) . 1_655

loop_
_geom_bond_atom_site_label_1
_geom_bond_atom_site_label_2
_geom_bond_distance
_geom_bond_site_symmetry_2
Cu1 O8 1.718(4) 3_655
Cu1 O8 1.718(4) .
Cu1 N1 2.279(5) .
Cu1 N1 2.279(5) 3_655
Cu1 O11 2.614(4) .
Nd1 O12 2.056(4) 1_455
Nd1 O6 2.390(4) 4_566
Nd1 N2 2.426(4) .
Nd1 O3 2.475(4) .
Nd1 O9 2.483(4) 3_656
Nd1 O4 2.739(4) .
Nd1 O2 2.767(5) .
Nd1 O5 2.795(4) .
Nd1 C7 2.913(5) 1_455
Nd1 H3B 2.3770 .
C1 N2 1.207(6) .
C1 C2 1.262(7) .
C1 H1 0.9300 .
C2 C7 1.376(7) .
C2 C3 1.516(8) .
C3 C4 1.248(8) .
C3 H3 0.9300 .
C4 C5 1.279(8) .
C4 H4 0.9300 .
C5 C6 1.353(7) .
C5 N2 1.472(7) .
C6 O5 1.158(6) .
C6 O6 1.348(7) .
C7 O12 1.151(7) .
C7 O11 1.293(7) .
C7 Nd1 2.913(5) 1_655
C8 O7 1.124(7) .
C8 O8 1.422(7) .
C8 C9 1.484(7) .
C9 N1 1.254(7) .
C9 C10 1.553(9) .
C10 C11 1.308(8) .
C10 H10 0.9300 .
C11 C12 1.279(8) .
C11 H11 0.9300 .
C12 C14 1.408(7) .
C12 C13 1.588(8) .
C13 N1 1.259(7) .
C13 H13 0.9300 .
C14 O10 1.238(7) .
C14 O9 1.473(7) .
O1 H1A 0.9926 .
O1 H1B 0.9994 .
O2 H2B 0.9594 .
O2 H2A 0.8921 .
O3 H3A 0.8018 .
O3 H3B 0.7352 .
O4 H4A 0.9192 .
O4 H4B 0.8663 .
O6 Nd1 2.390(4) 4_565
O9 Nd1 2.483(4) 3_656
O12 Nd1 2.056(4) 1_655

loop_
_geom_hbond_atom_site_label_D
_geom_hbond_atom_site_label_H
_geom_hbond_atom_site_label_A
_geom_hbond_distance_DH
_geom_hbond_distance_HA
_geom_hbond_distance_DA
_geom_hbond_angle_DHA
_geom_hbond_site_symmetry_A
O4 H4B O7 0.87 1.78 2.636(5) 167.0 3
O4 H4A O10 0.92 2.12 3.029(6) 172.8 3_655
O3 H3B O4 0.74 2.64 3.312(8) 153.9 .
O3 H3A O7 0.80 1.86 2.597(6) 151.8 .
O2 H2A O1 0.89 2.02 2.906(7) 169.4 1_455
O2 H2B O10 0.96 1.73 2.644(6) 157.8 3_656
O1 H1B O6 1.00 2.38 2.884(6) 110.3 1_656
O1 H1B O12 1.00 2.19 3.042(7) 142.6 4_566
O1 H1A O5 0.99 2.00 2.951(6) 159.3 1_656

loop_
_geom_torsion_atom_site_label_1
_geom_torsion_atom_site_label_2
_geom_torsion_atom_site_label_3
_geom_torsion_atom_site_label_4
_geom_torsion
_geom_torsion_site_symmetry_1
_geom_torsion_site_symmetry_2
_geom_torsion_site_symmetry_3
_geom_torsion_site_symmetry_4
N2 C1 C2 C7 178.5(5) . . . .
N2 C1 C2 C3 -1.1(8) . . . .
C1 C2 C3 C4 -0.6(11) . . . .
C7 C2 C3 C4 179.9(7) . . . .
C2 C3 C4 C5 1.3(10) . . . .
C3 C4 C5 C6 -179.7(6) . . . .
C3 C4 C5 N2 -0.7(10) . . . .
C4 C5 C6 O5 172.5(5) . . . .
N2 C5 C6 O5 -6.6(7) . . . .
C4 C5 C6 O6 -5.5(8) . . . .
N2 C5 C6 O6 175.4(5) . . . .
C1 C2 C7 O12 -159.2(5) . . . .
C3 C2 C7 O12 20.4(8) . . . .
C1 C2 C7 O11 20.3(8) . . . .
C3 C2 C7 O11 -160.1(6) . . . .
C1 C2 C7 Nd1 -150.6(4) . . . 1_655
C3 C2 C7 Nd1 28.9(9) . . . 1_655
O7 C8 C9 N1 179.6(5) . . . .
O8 C8 C9 N1 -1.1(7) . . . .
O7 C8 C9 C10 0.0(8) . . . .
O8 C8 C9 C10 179.2(6) . . . .
N1 C9 C10 C11 2.1(10) . . . .
C8 C9 C10 C11 -178.3(6) . . . .
C9 C10 C11 C12 -0.9(9) . . . .
C10 C11 C12 C14 -179.6(5) . . . .
C10 C11 C12 C13 -0.2(8) . . . .
C11 C12 C13 N1 0.7(10) . . . .
C14 C12 C13 N1 180.0(6) . . . .
C11 C12 C14 O10 162.4(5) . . . .
C13 C12 C14 O10 -17.0(7) . . . .
C11 C12 C14 O9 -17.4(7) . . . .
C13 C12 C14 O9 163.2(5) . . . .
C8 C9 N1 C13 179.0(4) . . . .
C10 C9 N1 C13 -1.3(8) . . . .
C8 C9 N1 Cu1 -7.7(5) . . . .
C10 C9 N1 Cu1 172.0(4) . . . .
C12 C13 N1 C9 0.2(8) . . . .
C12 C13 N1 Cu1 -171.8(4) . . . .
O8 Cu1 N1 C9 -167.7(4) 3_655 . . .
O8 Cu1 N1 C9 12.3(4) . . . .
N1 Cu1 N1 C9 81(100) 3_655 . . .
O11 Cu1 N1 C9 103.3(4) . . . .
O8 Cu1 N1 C13 3.0(6) 3_655 . . .
O8 Cu1 N1 C13 -177.0(6) . . . .
N1 Cu1 N1 C13 -109(100) 3_655 . . .
O11 Cu1 N1 C13 -85.9(5) . . . .
C2 C1 N2 C5 1.7(8) . . . .
C2 C1 N2 Nd1 -169.7(4) . . . .
C4 C5 N2 C1 -1.0(9) . . . .
C6 C5 N2 C1 177.9(5) . . . .
C4 C5 N2 Nd1 169.2(6) . . . .
C6 C5 N2 Nd1 -11.9(7) . . . .
O12 Nd1 N2 C1 -155.3(4) 1_455 . . .
O6 Nd1 N2 C1 101.4(4) 4_566 . . .
O3 Nd1 N2 C1 -44.8(4) . . . .
O9 Nd1 N2 C1 19.4(4) 3_656 . . .
O4 Nd1 N2 C1 -98.0(4) . . . .
O2 Nd1 N2 C1 63.0(5) . . . .
O5 Nd1 N2 C1 -175.1(4) . . . .
C7 Nd1 N2 C1 -140.1(4) 1_455 . . .
O12 Nd1 N2 C5 33.4(4) 1_455 . . .
O6 Nd1 N2 C5 -69.9(4) 4_566 . . .
O3 Nd1 N2 C5 143.9(4) . . . .
O9 Nd1 N2 C5 -151.9(4) 3_656 . . .
O4 Nd1 N2 C5 90.7(4) . . . .
O2 Nd1 N2 C5 -108.3(4) . . . .
O5 Nd1 N2 C5 13.6(3) . . . .
C7 Nd1 N2 C5 48.6(4) 1_455 . . .
O6 C6 O5 Nd1 -159.8(5) . . . .
C5 C6 O5 Nd1 22.5(7) . . . .
O12 Nd1 O5 C6 174.9(5) 1_455 . . .
O6 Nd1 O5 C6 62.8(5) 4_566 . . .
N2 Nd1 O5 C6 -22.9(4) . . . .
O3 Nd1 O5 C6 -126.6(5) . . . .
O9 Nd1 O5 C6 2.3(6) 3_656 . . .
O4 Nd1 O5 C6 -97.7(5) . . . .
O2 Nd1 O5 C6 109.9(5) . . . .
C7 Nd1 O5 C6 -179.2(5) 1_455 . . .
O5 C6 O6 Nd1 55.6(11) . . . 4_565
C5 C6 O6 Nd1 -127.1(6) . . . 4_565
O7 C8 O8 Cu1 -169.3(5) . . . .
C9 C8 O8 Cu1 11.7(7) . . . .
O8 Cu1 O8 C8 -149(85) 3_655 . . .
N1 Cu1 O8 C8 -10.2(4) . . . .
N1 Cu1 O8 C8 169.8(4) 3_655 . . .
O11 Cu1 O8 C8 -101.9(4) . . . .
O10 C14 O9 Nd1 14.1(10) . . . 3_656
C12 C14 O9 Nd1 -166.2(4) . . . 3_656
O12 C7 O11 Cu1 -124.5(6) . . . .
C2 C7 O11 Cu1 56.1(7) . . . .
Nd1 C7 O11 Cu1 -130.2(3) 1_655 . . .
O8 Cu1 O11 C7 86.5(4) 3_655 . . .
O8 Cu1 O11 C7 -93.5(4) . . . .
N1 Cu1 O11 C7 -169.5(4) . . . .
N1 Cu1 O11 C7 10.5(4) 3_655 . . .
O11 C7 O12 Nd1 -10.2(10) . . . 1_655
C2 C7 O12 Nd1 169.3(4) . . . 1_655
